data_4068477
loop_
_publ_author_name
'Ruiz, Javier'
'Perandones, Bernab\'e F.'

_publ_section_title
;
 Acyclic Diamino Carbene Complexes of Manganese(I): Synthesis,
 Deprotonation, and Subsequent Multiple Insertion Reaction of Alkynes
;
_journal_issue 3
_journal_name_full Organometallics
_journal_page_first 830
_journal_paper_doi 10.1021/om800888r
_journal_volume 28
_journal_year 2009
_chemical_compound_source 'synthesis as described'
_chemical_formula_moiety 'C22 H19 Cl2 Mn1 N4 O7'
_chemical_formula_sum 'C22 H19 Cl2 Mn N4 O7'
_chemical_formula_weight 577.25
_chemical_name_systematic
;
 ?
;
_space_group_IT_number 14
_symmetry_cell_setting monoclinic
_symmetry_Int_Tables_number 14
_symmetry_space_group_name_Hall '-P 2ybc'
_symmetry_space_group_name_H-M 'P 1 21/c 1'
_atom_sites_solution_hydrogens geom
_atom_sites_solution_primary direct
_atom_sites_solution_secondary difmap
_audit_creation_date 2008-05-30T12:48:02-00:00
_audit_creation_method 'WinGX routine CIF_UPDATE'
_cell_angle_alpha 90
_cell_angle_beta 95.4160(10)
_cell_angle_gamma 90
_cell_formula_units_Z 4
_cell_length_a 9.76710(10)
_cell_length_b 12.0128(2)
_cell_length_c 20.2660(3)
_cell_measurement_reflns_used 6866
_cell_measurement_temperature 100(2)
_cell_measurement_theta_max 26.1
_cell_measurement_theta_min 2.68
_cell_measurement_wavelength 0.71073
_cell_volume 2367.20(6)
_computing_cell_refinement 'Bruker APEXII'
_computing_data_collection 'Bruker APEXII'
_computing_data_reduction 'Bruker XPREP'
_computing_molecular_graphics 'Ortep-3 for Windows (Farrugia, 1997)'
_computing_publication_material 'WinGX publication routines (Farrugia, 1999)'
_computing_structure_refinement 'SHELXL-97 (Sheldrick, 1997)'
_computing_structure_solution 'SHELXS-86 (Sheldrick, 1986)'
_diffrn_ambient_temperature 100(2)
_diffrn_measured_fraction_theta_full 0.999
_diffrn_measured_fraction_theta_max 0.999
_diffrn_measurement_device 'four-circle diffractometer'
_diffrn_measurement_device_type 'BRUKER APPEX-II CCD'
_diffrn_measurement_method 'omega and phi scans'
_diffrn_radiation_monochromator graphite
_diffrn_radiation_probe x-ray
_diffrn_radiation_source 'fine-focus sealed tube'
_diffrn_radiation_type MoK\a
_diffrn_radiation_wavelength 0.7107
_diffrn_reflns_av_R_equivalents 0.0505
_diffrn_reflns_av_unetI/netI 0.0334
_diffrn_reflns_limit_h_max 12
_diffrn_reflns_limit_h_min -12
_diffrn_reflns_limit_k_max 15
_diffrn_reflns_limit_k_min 0
_diffrn_reflns_limit_l_max 25
_diffrn_reflns_limit_l_min 0
_diffrn_reflns_number 36093
_diffrn_reflns_theta_full 26.43
_diffrn_reflns_theta_max 26.43
_diffrn_reflns_theta_min 1.97
_exptl_absorpt_coefficient_mu 0.836
_exptl_absorpt_correction_T_max 0.7454
_exptl_absorpt_correction_T_min 0.6794
_exptl_absorpt_correction_type multi-scan
_exptl_absorpt_process_details 'BRUKER SADABS'
_exptl_crystal_colour yellow
_exptl_crystal_density_diffrn 1.62
_exptl_crystal_density_method 'not measured'
_exptl_crystal_description prism
_exptl_crystal_F_000 1176
_exptl_crystal_size_max 0.17
_exptl_crystal_size_mid 0.14
_exptl_crystal_size_min 0.08
_refine_diff_density_max 0.458
_refine_diff_density_min -0.456
_refine_diff_density_rms 0.06
_refine_ls_extinction_method none
_refine_ls_goodness_of_fit_ref 1.03
_refine_ls_hydrogen_treatment mixed
_refine_ls_matrix_type full
_refine_ls_number_parameters 337
_refine_ls_number_reflns 4864
_refine_ls_number_restraints 0
_refine_ls_restrained_S_all 1.03
_refine_ls_R_factor_all 0.0519
_refine_ls_R_factor_gt 0.0363
_refine_ls_shift/su_max 0.001
_refine_ls_shift/su_mean 0
_refine_ls_structure_factor_coef Fsqd
_refine_ls_weighting_details 'calc w=1/[\s^2^(Fo^2^)+(0.0333P)^2^+1.7846P] where P=(Fo^2^+2Fc^2^)/3'
_refine_ls_weighting_scheme calc
_refine_ls_wR_factor_gt 0.0785
_refine_ls_wR_factor_ref 0.0829
_reflns_number_gt 3866
_reflns_number_total 4864
_reflns_threshold_expression >2sigma(I)
_cod_data_source_file om800888r_si_001.cif
_cod_data_source_block 2d
_cod_depositor_comments
;
The following automatic conversions were performed:
'_diffrn_radiation_monochromador' tag replaced with
'_diffrn_radiation_monochromator'.

Automatic conversion script
Id: cif_correct_tags 1440 2010-10-19 06:21:57Z saulius 
;
_cod_original_sg_symbol_H-M 'P 21/c'
_cod_database_code 4068477

loop_
_symmetry_equiv_pos_as_xyz
'x, y, z'
'-x, y+1/2, -z+1/2'
'-x, -y, -z'
'x, -y-1/2, z-1/2'

loop_
_atom_site_label
_atom_site_type_symbol
_atom_site_fract_x
_atom_site_fract_y
_atom_site_fract_z
_atom_site_U_iso_or_equiv
_atom_site_adp_type
_atom_site_occupancy
_atom_site_symmetry_multiplicity
_atom_site_calc_flag
_atom_site_refinement_flags
_atom_site_disorder_assembly
_atom_site_disorder_group
Mn1 Mn 0.22513(3) 0.20127(3) 0.447936(16) 0.01931(10) Uani 1 1 d . . .
N1 N 0.18667(19) 0.37009(16) 0.44332(8) 0.0205(4) Uani 1 1 d . . .
C2 C 0.2751(2) 0.4510(2) 0.46496(10) 0.0240(5) Uani 1 1 d . . .
H2 H 0.3657 0.4307 0.4818 0.029 Uiso 1 1 calc R . .
C3 C 0.2397(3) 0.5622(2) 0.46373(11) 0.0273(5) Uani 1 1 d . . .
H3 H 0.3049 0.617 0.4793 0.033 Uiso 1 1 calc R . .
C4 C 0.1079(3) 0.5927(2) 0.43945(11) 0.0285(5) Uani 1 1 d . . .
H4 H 0.0813 0.6688 0.4382 0.034 Uiso 1 1 calc R . .
C5 C 0.0154(3) 0.5108(2) 0.41704(11) 0.0267(5) Uani 1 1 d . . .
H5 H -0.0755 0.5298 0.4001 0.032 Uiso 1 1 calc R . .
C6 C 0.0573(2) 0.4001(2) 0.41969(10) 0.0222(5) Uani 1 1 d . . .
C7 C -0.0345(2) 0.3062(2) 0.40094(10) 0.0226(5) Uani 1 1 d . . .
C8 C -0.1705(2) 0.3189(2) 0.37456(11) 0.0297(6) Uani 1 1 d . . .
H8 H -0.2074 0.391 0.3653 0.036 Uiso 1 1 calc R . .
C9 C -0.2510(3) 0.2256(2) 0.36212(12) 0.0331(6) Uani 1 1 d . . .
H9 H -0.3439 0.2325 0.3439 0.04 Uiso 1 1 calc R . .
C10 C -0.1949(3) 0.1220(2) 0.37642(12) 0.0324(6) Uani 1 1 d . . .
H10 H -0.2491 0.0568 0.369 0.039 Uiso 1 1 calc R . .
C11 C -0.0590(2) 0.1144(2) 0.40161(11) 0.0279(5) Uani 1 1 d . . .
H11 H -0.0208 0.0427 0.4108 0.033 Uiso 1 1 calc R . .
N12 N 0.02145(19) 0.20408(16) 0.41371(9) 0.0219(4) Uani 1 1 d . . .
C13 C 0.2709(2) 0.20551(19) 0.34891(10) 0.0195(5) Uani 1 1 d . . .
N14 N 0.3114(2) 0.30172(17) 0.32478(10) 0.0248(4) Uani 1 1 d . . .
C15 C 0.3506(3) 0.3214(2) 0.25768(11) 0.0295(6) Uani 1 1 d . . .
H15A H 0.4262 0.2714 0.2491 0.044 Uiso 1 1 calc R . .
H15B H 0.3802 0.3988 0.2538 0.044 Uiso 1 1 calc R . .
H15C H 0.2715 0.307 0.2254 0.044 Uiso 1 1 calc R . .
N16 N 0.2634(2) 0.12345(16) 0.30402(9) 0.0216(4) Uani 1 1 d . . .
C17 C 0.2352(2) 0.00817(19) 0.31328(10) 0.0201(5) Uani 1 1 d . A .
C18 C 0.1105(2) -0.0364(2) 0.28730(11) 0.0255(5) Uani 1 1 d . . .
C19 C 0.0866(3) -0.1503(2) 0.29099(12) 0.0351(6) Uani 1 1 d . A .
H19 H 0.0003 -0.1805 0.2743 0.042 Uiso 1 1 calc R . .
C20 C 0.1895(3) -0.2191(2) 0.31908(13) 0.0397(7) Uani 1 1 d . . .
H20 H 0.1737 -0.297 0.3216 0.048 Uiso 1 1 calc R A .
C21 C 0.3139(3) -0.1761(2) 0.34336(12) 0.0326(6) Uani 1 1 d . A .
H21 H 0.3837 -0.2244 0.3626 0.039 Uiso 1 1 calc R . .
C22 C 0.3391(2) -0.0632(2) 0.34022(11) 0.0239(5) Uani 1 1 d . . .
Cl1A Cl -0.01449(13) 0.04305(9) 0.24833(7) 0.0329(2) Uani 0.682(2) 1 d P A 1
C1A C 0.4800(6) -0.0166(6) 0.3606(3) 0.0329(2) Uani 0.682(2) 1 d P A 1
HA1 H 0.4794 0.021 0.4035 0.049 Uiso 0.682(2) 1 calc PR A 1
HA2 H 0.5048 0.0368 0.3272 0.049 Uiso 0.682(2) 1 calc PR A 1
HA3 H 0.5473 -0.0773 0.3644 0.049 Uiso 0.682(2) 1 calc PR A 1
C1B C -0.0030(14) 0.0795(11) 0.2503(8) 0.0329(2) Uani 0.318(2) 1 d P A 2
HB1 H -0.0121 0.1371 0.2839 0.049 Uiso 0.318(2) 1 calc PR A 2
HB2 H -0.094 0.0496 0.2354 0.049 Uiso 0.318(2) 1 calc PR A 2
HB3 H 0.0384 0.1119 0.2125 0.049 Uiso 0.318(2) 1 calc PR A 2
Cl1B Cl 0.4938(3) -0.0128(3) 0.37578(10) 0.0329(2) Uani 0.318(2) 1 d P A 2
C25 C 0.1894(2) 0.2029(2) 0.53492(11) 0.0245(5) Uani 1 1 d . . .
O26 O 0.16854(18) 0.19722(16) 0.58969(8) 0.0347(4) Uani 1 1 d . . .
C27 C 0.4094(2) 0.2103(2) 0.47038(10) 0.0240(5) Uani 1 1 d . . .
O28 O 0.52637(17) 0.21318(14) 0.48273(8) 0.0297(4) Uani 1 1 d . . .
C29 C 0.2323(2) 0.0525(2) 0.45929(11) 0.0255(5) Uani 1 1 d . . .
O30 O 0.23162(19) -0.04003(15) 0.47451(8) 0.0353(4) Uani 1 1 d . . .
Cl1W Cl 0.44044(6) 0.06249(5) 0.14467(3) 0.02211(13) Uani 1 1 d . . .
O1W O 0.53956(18) 0.08314(14) 0.20051(8) 0.0319(4) Uani 1 1 d . . .
O2W O 0.45651(18) 0.14282(15) 0.09350(8) 0.0339(4) Uani 1 1 d . . .
O3W O 0.45886(18) -0.04798(14) 0.11930(9) 0.0342(4) Uani 1 1 d . . .
O4W O 0.30351(17) 0.07193(14) 0.16564(8) 0.0283(4) Uani 1 1 d . . .
H14 H 0.332(3) 0.355(2) 0.3508(13) 0.033(8) Uiso 1 1 d . . .
H16 H 0.286(3) 0.138(2) 0.2658(14) 0.039(8) Uiso 1 1 d . . .

loop_
_atom_site_aniso_label
_atom_site_aniso_U_11
_atom_site_aniso_U_22
_atom_site_aniso_U_33
_atom_site_aniso_U_23
_atom_site_aniso_U_13
_atom_site_aniso_U_12
Mn1 0.02138(18) 0.02342(19) 0.01375(16) 0.00315(14) 0.00488(12) 0.00857(15)
N1 0.0247(10) 0.0248(10) 0.0128(8) 0.0023(8) 0.0058(7) 0.0079(8)
C2 0.0251(12) 0.0318(14) 0.0155(10) 0.0008(10) 0.0047(9) 0.0061(10)
C3 0.0348(13) 0.0274(13) 0.0213(11) -0.0011(10) 0.0116(10) 0.0020(11)
C4 0.0401(14) 0.0232(13) 0.0239(12) 0.0056(10) 0.0128(10) 0.0116(11)
C5 0.0280(13) 0.0310(14) 0.0220(12) 0.0058(10) 0.0072(10) 0.0132(11)
C6 0.0247(11) 0.0296(13) 0.0133(10) 0.0040(10) 0.0070(9) 0.0084(10)
C7 0.0230(11) 0.0305(13) 0.0153(10) 0.0040(10) 0.0064(9) 0.0080(10)
C8 0.0254(12) 0.0397(16) 0.0247(12) 0.0064(11) 0.0056(10) 0.0121(11)
C9 0.0206(12) 0.0495(18) 0.0296(13) 0.0046(12) 0.0042(10) 0.0045(11)
C10 0.0260(13) 0.0400(16) 0.0325(13) 0.0019(12) 0.0093(11) -0.0020(11)
C11 0.0274(13) 0.0312(14) 0.0268(12) 0.0066(11) 0.0116(10) 0.0039(11)
N12 0.0220(10) 0.0284(11) 0.0164(9) 0.0048(8) 0.0079(7) 0.0070(9)
C13 0.0188(11) 0.0224(12) 0.0174(10) 0.0012(9) 0.0021(8) 0.0064(9)
N14 0.0402(12) 0.0181(10) 0.0171(9) -0.0015(9) 0.0082(8) -0.0013(9)
C15 0.0481(16) 0.0230(13) 0.0189(11) 0.0016(10) 0.0110(11) -0.0055(11)
N16 0.0309(11) 0.0193(10) 0.0154(9) 0.0030(8) 0.0063(8) 0.0024(8)
C17 0.0249(12) 0.0213(12) 0.0149(10) 0.0019(9) 0.0070(9) 0.0008(9)
C18 0.0257(12) 0.0348(14) 0.0164(10) 0.0019(10) 0.0044(9) -0.0012(11)
C19 0.0394(15) 0.0396(16) 0.0269(13) -0.0027(12) 0.0057(11) -0.0179(13)
C20 0.065(2) 0.0258(14) 0.0295(14) 0.0039(12) 0.0092(13) -0.0095(13)
C21 0.0474(16) 0.0241(13) 0.0267(13) 0.0036(11) 0.0059(11) 0.0097(12)
C22 0.0285(12) 0.0246(13) 0.0194(11) 0.0006(10) 0.0059(9) 0.0037(10)
Cl1A 0.0277(4) 0.0459(6) 0.0245(4) 0.0024(6) -0.0010(3) 0.0081(5)
C1A 0.0277(4) 0.0459(6) 0.0245(4) 0.0024(6) -0.0010(3) 0.0081(5)
C1B 0.0277(4) 0.0459(6) 0.0245(4) 0.0024(6) -0.0010(3) 0.0081(5)
Cl1B 0.0277(4) 0.0459(6) 0.0245(4) 0.0024(6) -0.0010(3) 0.0081(5)
C25 0.0228(12) 0.0280(13) 0.0230(12) 0.0050(10) 0.0041(9) 0.0094(10)
O26 0.0399(10) 0.0482(12) 0.0174(8) 0.0039(8) 0.0099(7) 0.0090(9)
C27 0.0341(14) 0.0247(13) 0.0141(10) 0.0010(10) 0.0069(9) 0.0107(11)
O28 0.0244(9) 0.0372(10) 0.0268(9) -0.0061(8) 0.0000(7) 0.0102(8)
C29 0.0289(13) 0.0303(14) 0.0186(11) 0.0055(10) 0.0089(9) 0.0093(11)
O30 0.0497(12) 0.0288(10) 0.0299(9) 0.0110(8) 0.0172(8) 0.0121(9)
Cl1W 0.0260(3) 0.0226(3) 0.0180(2) -0.0007(2) 0.0037(2) -0.0074(2)
O1W 0.0371(10) 0.0272(9) 0.0292(9) 0.0051(8) -0.0092(7) -0.0094(8)
O2W 0.0420(10) 0.0392(11) 0.0203(8) 0.0081(8) 0.0020(7) -0.0149(9)
O3W 0.0335(10) 0.0288(10) 0.0419(10) -0.0108(8) 0.0122(8) -0.0059(8)
O4W 0.0290(9) 0.0301(10) 0.0272(8) -0.0077(7) 0.0099(7) -0.0083(7)

loop_
_atom_type_symbol
_atom_type_description
_atom_type_scat_dispersion_real
_atom_type_scat_dispersion_imag
_atom_type_scat_source
C C 0.0033 0.0016 'International Tables Vol C Tables 4.2.6.8 and 6.1.1.4'
H H 0 0 'International Tables Vol C Tables 4.2.6.8 and 6.1.1.4'
N N 0.0061 0.0033 'International Tables Vol C Tables 4.2.6.8 and 6.1.1.4'
O O 0.0106 0.006 'International Tables Vol C Tables 4.2.6.8 and 6.1.1.4'
Cl Cl 0.1484 0.1585 'International Tables Vol C Tables 4.2.6.8 and 6.1.1.4'
Mn Mn 0.3368 0.7283 'International Tables Vol C Tables 4.2.6.8 and 6.1.1.4'

loop_
_geom_angle_atom_site_label_1
_geom_angle_atom_site_label_2
_geom_angle_atom_site_label_3
_geom_angle
C29 Mn1 C27 90.11(11)
C29 Mn1 C25 84.06(10)
C27 Mn1 C25 91.87(10)
C29 Mn1 N12 94.84(10)
C27 Mn1 N12 173.14(9)
C25 Mn1 N12 93.36(9)
C29 Mn1 N1 170.12(9)
C27 Mn1 N1 97.14(9)
C25 Mn1 N1 88.99(9)
N12 Mn1 N1 78.53(8)
C29 Mn1 C13 97.88(9)
C27 Mn1 C13 86.71(9)
C25 Mn1 C13 177.60(10)
N12 Mn1 C13 87.90(8)
N1 Mn1 C13 89.26(8)
C2 N1 C6 118.1(2)
C2 N1 Mn1 125.93(15)
C6 N1 Mn1 115.89(16)
N1 C2 C3 122.8(2)
N1 C2 H2 118.6
C3 C2 H2 118.6
C2 C3 C4 119.1(2)
C2 C3 H3 120.4
C4 C3 H3 120.4
C5 C4 C3 119.0(2)
C5 C4 H4 120.5
C3 C4 H4 120.5
C4 C5 C6 119.1(2)
C4 C5 H5 120.4
C6 C5 H5 120.4
N1 C6 C5 121.9(2)
N1 C6 C7 114.4(2)
C5 C6 C7 123.6(2)
N12 C7 C8 121.6(2)
N12 C7 C6 114.8(2)
C8 C7 C6 123.5(2)
C9 C8 C7 119.2(2)
C9 C8 H8 120.4
C7 C8 H8 120.4
C8 C9 C10 119.1(2)
C8 C9 H9 120.4
C10 C9 H9 120.4
C11 C10 C9 119.2(2)
C11 C10 H10 120.4
C9 C10 H10 120.4
N12 C11 C10 122.7(2)
N12 C11 H11 118.6
C10 C11 H11 118.6
C11 N12 C7 118.2(2)
C11 N12 Mn1 125.65(16)
C7 N12 Mn1 116.16(16)
N14 C13 N16 112.92(19)
N14 C13 Mn1 118.08(16)
N16 C13 Mn1 129.00(16)
C13 N14 C15 126.4(2)
C13 N14 H14 119.5(18)
C15 N14 H14 113.0(18)
N14 C15 H15A 109.5
N14 C15 H15B 109.5
H15A C15 H15B 109.5
N14 C15 H15C 109.5
H15A C15 H15C 109.5
H15B C15 H15C 109.5
C13 N16 C17 128.60(19)
C13 N16 H16 118(2)
C17 N16 H16 113(2)
C18 C17 C22 119.3(2)
C18 C17 N16 119.9(2)
C22 C17 N16 120.3(2)
C17 C18 C19 120.3(2)
C17 C18 Cl1A 122.0(2)
C19 C18 Cl1A 117.7(2)
C17 C18 C1B 109.1(5)
C19 C18 C1B 130.6(5)
Cl1A C18 C1B 13.0(4)
C20 C19 C18 119.4(2)
C20 C19 H19 120.3
C18 C19 H19 120.3
C21 C20 C19 120.6(3)
C21 C20 H20 119.7
C19 C20 H20 119.7
C20 C21 C22 120.6(2)
C20 C21 H21 119.7
C22 C21 H21 119.7
C21 C22 C17 119.6(2)
C21 C22 C1A 120.9(3)
C17 C22 C1A 119.3(3)
C21 C22 Cl1B 118.6(2)
C17 C22 Cl1B 121.5(2)
C1A C22 Cl1B 8.8(3)
C22 C1A HA1 109.5
C22 C1A HA2 109.5
C22 C1A HA3 109.5
C18 C1B HB1 109.5
C18 C1B HB2 109.5
HB1 C1B HB2 109.5
C18 C1B HB3 109.5
HB1 C1B HB3 109.5
HB2 C1B HB3 109.5
O26 C25 Mn1 175.9(2)
O28 C27 Mn1 177.4(2)
O30 C29 Mn1 171.2(2)
O2W Cl1W O1W 109.91(10)
O2W Cl1W O3W 109.61(11)
O1W Cl1W O3W 109.99(11)
O2W Cl1W O4W 109.08(11)
O1W Cl1W O4W 109.12(10)
O3W Cl1W O4W 109.11(10)

loop_
_geom_bond_atom_site_label_1
_geom_bond_atom_site_label_2
_geom_bond_distance
Mn1 C29 1.803(3)
Mn1 C27 1.818(2)
Mn1 C25 1.829(2)
Mn1 N12 2.0443(19)
Mn1 N1 2.0630(19)
Mn1 C13 2.097(2)
N1 C2 1.346(3)
N1 C6 1.357(3)
C2 C3 1.379(3)
C2 H2 0.95
C3 C4 1.384(3)
C3 H3 0.95
C4 C5 1.383(4)
C4 H4 0.95
C5 C6 1.390(3)
C5 H5 0.95
C6 C7 1.469(3)
C7 N12 1.358(3)
C7 C8 1.393(3)
C8 C9 1.379(4)
C8 H8 0.95
C9 C10 1.379(4)
C9 H9 0.95
C10 C11 1.379(3)
C10 H10 0.95
C11 N12 1.343(3)
C11 H11 0.95
C13 N14 1.330(3)
C13 N16 1.339(3)
N14 C15 1.466(3)
N14 H14 0.84(3)
C15 H15A 0.98
C15 H15B 0.98
C15 H15C 0.98
N16 C17 1.428(3)
N16 H16 0.84(3)
C17 C18 1.388(3)
C17 C22 1.399(3)
C18 C19 1.390(4)
C18 Cl1A 1.686(3)
C18 C1B 1.890(14)
C19 C20 1.382(4)
C19 H19 0.95
C20 C21 1.369(4)
C20 H20 0.95
C21 C22 1.381(3)
C21 H21 0.95
C22 C1A 1.507(6)
C22 Cl1B 1.722(4)
C1A HA1 0.98
C1A HA2 0.98
C1A HA3 0.98
C1B HB1 0.98
C1B HB2 0.98
C1B HB3 0.98
C25 O26 1.149(3)
C27 O28 1.147(3)
C29 O30 1.153(3)
Cl1W O2W 1.4359(17)
Cl1W O1W 1.4396(16)
Cl1W O3W 1.4405(18)
Cl1W O4W 1.4455(17)

loop_
_geom_torsion_atom_site_label_1
_geom_torsion_atom_site_label_2
_geom_torsion_atom_site_label_3
_geom_torsion_atom_site_label_4
_geom_torsion
C29 Mn1 N1 C2 125.5(5)
C27 Mn1 N1 C2 -11.48(18)
C25 Mn1 N1 C2 80.28(18)
N12 Mn1 N1 C2 173.92(18)
C13 Mn1 N1 C2 -98.07(18)
C29 Mn1 N1 C6 -50.5(6)
C27 Mn1 N1 C6 172.55(15)
C25 Mn1 N1 C6 -95.68(16)
N12 Mn1 N1 C6 -2.04(14)
C13 Mn1 N1 C6 85.96(15)
C6 N1 C2 C3 -0.3(3)
Mn1 N1 C2 C3 -176.19(16)
N1 C2 C3 C4 0.1(3)
C2 C3 C4 C5 -0.1(3)
C3 C4 C5 C6 0.2(3)
C2 N1 C6 C5 0.4(3)
Mn1 N1 C6 C5 176.70(16)
C2 N1 C6 C7 -176.48(18)
Mn1 N1 C6 C7 -0.2(2)
C4 C5 C6 N1 -0.3(3)
C4 C5 C6 C7 176.3(2)
N1 C6 C7 N12 3.7(3)
C5 C6 C7 N12 -173.2(2)
N1 C6 C7 C8 -178.86(19)
C5 C6 C7 C8 4.3(3)
N12 C7 C8 C9 1.1(3)
C6 C7 C8 C9 -176.2(2)
C7 C8 C9 C10 0.3(4)
C8 C9 C10 C11 -1.2(4)
C9 C10 C11 N12 0.8(4)
C10 C11 N12 C7 0.5(3)
C10 C11 N12 Mn1 -177.79(17)
C8 C7 N12 C11 -1.5(3)
C6 C7 N12 C11 176.04(18)
C8 C7 N12 Mn1 177.01(16)
C6 C7 N12 Mn1 -5.5(2)
C29 Mn1 N12 C11 -4.90(19)
C27 Mn1 N12 C11 131.1(7)
C25 Mn1 N12 C11 -89.21(19)
N1 Mn1 N12 C11 -177.50(19)
C13 Mn1 N12 C11 92.83(18)
C29 Mn1 N12 C7 176.74(16)
C27 Mn1 N12 C7 -47.2(8)
C25 Mn1 N12 C7 92.43(16)
N1 Mn1 N12 C7 4.15(15)
C13 Mn1 N12 C7 -85.53(16)
C29 Mn1 C13 N14 -162.83(18)
C27 Mn1 C13 N14 -73.17(18)
C25 Mn1 C13 N14 -19(2)
N12 Mn1 C13 N14 102.58(18)
N1 Mn1 C13 N14 24.02(18)
C29 Mn1 C13 N16 18.3(2)
C27 Mn1 C13 N16 108.0(2)
C25 Mn1 C13 N16 162(2)
N12 Mn1 C13 N16 -76.3(2)
N1 Mn1 C13 N16 -154.8(2)
N16 C13 N14 C15 -2.3(3)
Mn1 C13 N14 C15 178.68(19)
N14 C13 N16 C17 174.3(2)
Mn1 C13 N16 C17 -6.9(3)
C13 N16 C17 C18 109.1(3)
C13 N16 C17 C22 -79.8(3)
C22 C17 C18 C19 3.2(3)
N16 C17 C18 C19 174.4(2)
C22 C17 C18 Cl1A -174.79(18)
N16 C17 C18 Cl1A -3.6(3)
C22 C17 C18 C1B -176.5(5)
N16 C17 C18 C1B -5.3(6)
C17 C18 C19 C20 -1.8(4)
Cl1A C18 C19 C20 176.3(2)
C1B C18 C19 C20 177.9(7)
C18 C19 C20 C21 0.2(4)
C19 C20 C21 C22 0.0(4)
C20 C21 C22 C17 1.4(4)
C20 C21 C22 C1A -173.9(3)
C20 C21 C22 Cl1B 176.3(2)
C18 C17 C22 C21 -3.0(3)
N16 C17 C22 C21 -174.2(2)
C18 C17 C22 C1A 172.4(3)
N16 C17 C22 C1A 1.3(4)
C18 C17 C22 Cl1B -177.72(19)
N16 C17 C22 Cl1B 11.1(3)
C29 Mn1 C25 O26 7(3)
C27 Mn1 C25 O26 -83(3)
N12 Mn1 C25 O26 102(3)
N1 Mn1 C25 O26 -18E1(10)
C13 Mn1 C25 O26 -137(3)
C29 Mn1 C27 O28 55(5)
C25 Mn1 C27 O28 139(5)
N12 Mn1 C27 O28 -82(5)
N1 Mn1 C27 O28 -132(5)
C13 Mn1 C27 O28 -43(5)
C27 Mn1 C29 O30 97.1(15)
C25 Mn1 C29 O30 5.3(15)
N12 Mn1 C29 O30 -87.6(15)
N1 Mn1 C29 O30 -40.2(18)
C13 Mn1 C29 O30 -176.2(14)
